data_4029960
loop_
_publ_author_name
'Williams, Brett D.'
'Smith, 3rd, Amos B'

_publ_section_title
;
 Total Synthesis of (+)-18-epi-Latrunculol A: Development of a Synthetic
 Route.
;
_journal_issue 19
_journal_name_full 'The Journal of organic chemistry'
_journal_page_first 9284
_journal_page_last 9296
_journal_paper_doi 10.1021/jo501733m
_journal_volume 79
_journal_year 2014
_chemical_formula_sum 'C16 H22 N2 O4 S'
_chemical_formula_weight 338.42
_space_group_IT_number 19
_symmetry_cell_setting orthorhombic
_symmetry_Int_Tables_number 19
_symmetry_space_group_name_Hall 'P 2ac 2ab'
_symmetry_space_group_name_H-M 'P 21 21 21'
_atom_sites_solution_hydrogens geom
_atom_sites_solution_primary direct
_audit_creation_method SHELXL-97
_cell_angle_alpha 90.00
_cell_angle_beta 90.00
_cell_angle_gamma 90.00
_cell_formula_units_Z 4
_cell_length_a 5.13380(10)
_cell_length_b 15.8134(4)
_cell_length_c 20.2951(5)
_cell_measurement_temperature 143(1)
_cell_volume 1647.61(7)
_computing_data_collection 'Bruker APEX2'
_computing_data_reduction 'Bruker SAINT'
_computing_structure_refinement 'SHELXL-97 (Sheldrick, 2008)'
_computing_structure_solution 'SHELXS-97 (Sheldrick, 2008)'
_diffrn_ambient_temperature 143(1)
_diffrn_measured_fraction_theta_full 0.999
_diffrn_measured_fraction_theta_max 0.999
_diffrn_measurement_device 'CCD Area Detector'
_diffrn_measurement_device_type 'Bruker APEXII'
_diffrn_measurement_method 'phi and omega scans'
_diffrn_radiation_monochromator graphite
_diffrn_radiation_source 'sealed tube'
_diffrn_radiation_type MoK\a
_diffrn_radiation_wavelength 0.71073
_diffrn_reflns_av_R_equivalents 0.0230
_diffrn_reflns_av_sigmaI/netI 0.0136
_diffrn_reflns_limit_h_max 6
_diffrn_reflns_limit_h_min -6
_diffrn_reflns_limit_k_max 18
_diffrn_reflns_limit_k_min -18
_diffrn_reflns_limit_l_max 24
_diffrn_reflns_limit_l_min -23
_diffrn_reflns_number 21759
_diffrn_reflns_theta_full 25.06
_diffrn_reflns_theta_max 25.06
_diffrn_reflns_theta_min 2.01
_exptl_absorpt_coefficient_mu 0.218
_exptl_absorpt_correction_T_max 0.7452
_exptl_absorpt_correction_T_min 0.6850
_exptl_absorpt_correction_type multi-scan
_exptl_absorpt_process_details '(SADABS; Sheldrick, 2007)'
_exptl_crystal_density_diffrn 1.364
_exptl_crystal_density_method 'not measured'
_exptl_crystal_F_000 720
_exptl_crystal_size_max 0.30
_exptl_crystal_size_mid 0.15
_exptl_crystal_size_min 0.03
_refine_diff_density_max 0.891
_refine_diff_density_min -0.258
_refine_diff_density_rms 0.043
_refine_ls_abs_structure_details 'Flack H D (1983), Acta Cryst. A39, 876-881'
_refine_ls_abs_structure_Flack 0.01(8)
_refine_ls_extinction_method none
_refine_ls_goodness_of_fit_ref 1.067
_refine_ls_hydrogen_treatment constr
_refine_ls_matrix_type full
_refine_ls_number_parameters 212
_refine_ls_number_reflns 2910
_refine_ls_number_restraints 0
_refine_ls_restrained_S_all 1.067
_refine_ls_R_factor_all 0.0348
_refine_ls_R_factor_gt 0.0328
_refine_ls_shift/su_max 0.000
_refine_ls_shift/su_mean 0.000
_refine_ls_structure_factor_coef Fsqd
_refine_ls_weighting_details 'calc w=1/[\s^2^(Fo^2^)+(0.0562P)^2^+0.6677P] where P=(Fo^2^+2Fc^2^)/3'
_refine_ls_weighting_scheme calc
_refine_ls_wR_factor_gt 0.0917
_refine_ls_wR_factor_ref 0.0936
_reflns_number_gt 2779
_reflns_number_total 2910
_reflns_threshold_expression >2sigma(I)
_cod_data_source_file jo501733m_si_001.cif
_cod_data_source_block shelxl
_cod_depositor_comments
;
The following automatic conversions were performed:
'_atom_site_symetry_multiplicity' tag replaced with
'_atom_site_symmetry_multiplicity'.

Automatic conversion script
Id: cif_correct_tags 1440 2010-10-19 06:21:57Z saulius 

 Adding full bibliography for 4029959--4029960.cif.
;
_cod_original_sg_symbol_H-M 'P 21 21 21 '
_cod_database_code 4029960

loop_
_symmetry_equiv_pos_as_xyz
'x, y, z'
'x+1/2, -y+1/2, -z'
'-x, y+1/2, -z+1/2'
'-x+1/2, -y, z+1/2'

loop_
_atom_site_label
_atom_site_type_symbol
_atom_site_fract_x
_atom_site_fract_y
_atom_site_fract_z
_atom_site_U_iso_or_equiv
_atom_site_adp_type
_atom_site_occupancy
_atom_site_symmetry_multiplicity
_atom_site_calc_flag
_atom_site_refinement_flags
C1 C 1.0524(4) 0.62084(14) 0.33835(10) 0.0279(5) Uani 1 1 d .
C2 C 0.7930(4) 0.66507(12) 0.24772(10) 0.0208(4) Uani 1 1 d .
H2 H 0.6502 0.7056 0.2424 0.028 Uiso 1 1 calc R
C3 C 0.6820(4) 0.57638(13) 0.25899(11) 0.0264(5) Uani 1 1 d .
H3A H 0.6563 0.5473 0.2174 0.034 Uiso 1 1 calc R
H3B H 0.5167 0.5792 0.2820 0.034 Uiso 1 1 calc R
C4 C 0.9657(4) 0.66593(12) 0.18627(11) 0.0215(4) Uani 1 1 d .
C5 C 0.8329(4) 0.65989(13) 0.11968(10) 0.0235(4) Uani 1 1 d .
H5A H 0.6463 0.6664 0.1253 0.031 Uiso 1 1 calc R
H5B H 0.8649 0.6045 0.1008 0.031 Uiso 1 1 calc R
C6 C 0.9336(5) 0.72774(13) 0.07314(9) 0.0255(4) Uani 1 1 d .
H6A H 1.1179 0.7366 0.0810 0.033 Uiso 1 1 calc R
H6B H 0.9125 0.7088 0.0280 0.033 Uiso 1 1 calc R
C7 C 0.5778(5) 0.86525(16) 0.17121(13) 0.0391(6) Uani 1 1 d .
H7A H 0.5518 0.9173 0.1477 0.059 Uiso 1 1 calc R
H7B H 0.5831 0.8765 0.2177 0.059 Uiso 1 1 calc R
H7C H 0.4370 0.8272 0.1618 0.059 Uiso 1 1 calc R
C8 C 0.9230(6) 0.87532(15) 0.04552(12) 0.0377(6) Uani 1 1 d .
H8A H 0.8411 0.9282 0.0559 0.057 Uiso 1 1 calc R
H8B H 0.9080 0.8646 -0.0009 0.057 Uiso 1 1 calc R
H8C H 1.1037 0.8777 0.0575 0.057 Uiso 1 1 calc R
C9 C 1.0274(4) 0.77284(14) 0.31757(11) 0.0283(5) Uani 1 1 d .
H9A H 1.0558 0.8002 0.2754 0.037 Uiso 1 1 calc R
H9B H 1.1924 0.7720 0.3409 0.037 Uiso 1 1 calc R
C10 C 0.8332(4) 0.82437(13) 0.35701(10) 0.0234(4) Uani 1 1 d .
C11 C 0.8233(5) 0.91214(14) 0.34929(10) 0.0278(5) Uani 1 1 d .
H11 H 0.9334 0.9382 0.3191 0.037 Uiso 1 1 calc R
C12 C 0.6528(4) 0.96067(13) 0.38572(10) 0.0274(5) Uani 1 1 d .
H12 H 0.6503 1.0190 0.3801 0.036 Uiso 1 1 calc R
C13 C 0.4850(4) 0.92319(13) 0.43070(10) 0.0242(5) Uani 1 1 d .
C14 C 0.4946(4) 0.83623(13) 0.43957(10) 0.0244(5) Uani 1 1 d .
H14 H 0.3858 0.8103 0.4701 0.033 Uiso 1 1 calc R
C15 C 0.6676(4) 0.78818(13) 0.40261(10) 0.0250(5) Uani 1 1 d .
H15 H 0.6721 0.7299 0.4088 0.033 Uiso 1 1 calc R
C16 C 0.1490(5) 0.93992(15) 0.51089(11) 0.0327(5) Uani 1 1 d .
H16A H 0.0407 0.8982 0.4901 0.049 Uiso 1 1 calc R
H16B H 0.0417 0.9833 0.5298 0.049 Uiso 1 1 calc R
H16C H 0.2504 0.9136 0.5450 0.049 Uiso 1 1 calc R
N1 N 0.9422(3) 0.68590(11) 0.30617(8) 0.0239(4) Uani 1 1 d .
N2 N 0.7949(4) 0.80715(12) 0.08224(9) 0.0337(5) Uani 1 1 d .
O1 O 1.2150(4) 0.62468(12) 0.38164(8) 0.0414(4) Uani 1 1 d .
O2 O 1.2001(3) 0.66794(10) 0.19108(8) 0.0278(3) Uani 1 1 d .
O3 O 0.8202(3) 0.82747(10) 0.15091(8) 0.0346(4) Uani 1 1 d .
O4 O 0.3192(3) 0.97644(9) 0.46304(8) 0.0302(4) Uani 1 1 d .
S1 S 0.92494(11) 0.52264(3) 0.30868(3) 0.03006(15) Uani 1 1 d .

loop_
_atom_site_aniso_label
_atom_site_aniso_U_11
_atom_site_aniso_U_22
_atom_site_aniso_U_33
_atom_site_aniso_U_23
_atom_site_aniso_U_13
_atom_site_aniso_U_12
C1 0.0221(11) 0.0394(12) 0.0222(10) 0.0006(9) 0.0052(9) 0.0041(10)
C2 0.0173(9) 0.0223(10) 0.0229(10) -0.0022(8) -0.0019(9) 0.0032(8)
C3 0.0228(10) 0.0274(11) 0.0289(11) 0.0010(8) 0.0007(9) -0.0006(9)
C4 0.0199(11) 0.0176(9) 0.0270(10) 0.0003(8) -0.0005(9) 0.0005(8)
C5 0.0238(10) 0.0241(10) 0.0225(10) -0.0045(8) -0.0005(9) -0.0011(9)
C6 0.0251(10) 0.0318(11) 0.0196(10) -0.0023(8) -0.0004(9) -0.0002(10)
C7 0.0381(13) 0.0345(12) 0.0449(14) -0.0063(10) 0.0097(12) 0.0051(12)
C8 0.0439(14) 0.0342(12) 0.0352(12) 0.0077(10) 0.0034(12) -0.0014(12)
C9 0.0250(11) 0.0338(12) 0.0261(11) -0.0058(9) 0.0028(9) -0.0065(9)
C10 0.0235(10) 0.0263(10) 0.0205(10) -0.0035(8) -0.0042(8) -0.0023(9)
C11 0.0313(12) 0.0293(11) 0.0228(10) 0.0043(9) 0.0009(9) -0.0080(9)
C12 0.0345(12) 0.0197(10) 0.0282(11) 0.0017(8) -0.0052(9) -0.0022(9)
C13 0.0258(11) 0.0246(10) 0.0221(10) -0.0004(8) -0.0065(8) 0.0005(9)
C14 0.0276(12) 0.0220(10) 0.0238(10) 0.0005(8) 0.0032(8) -0.0046(8)
C15 0.0295(11) 0.0197(9) 0.0258(10) 0.0017(8) -0.0011(9) 0.0006(9)
C16 0.0328(13) 0.0343(12) 0.0310(12) -0.0043(10) 0.0035(10) 0.0054(10)
N1 0.0231(8) 0.0274(9) 0.0210(8) -0.0028(7) 0.0018(8) 0.0013(8)
N2 0.0438(12) 0.0288(10) 0.0285(10) 0.0042(8) 0.0030(10) 0.0025(9)
O1 0.0360(9) 0.0601(11) 0.0280(8) 0.0034(8) -0.0086(8) 0.0028(9)
O2 0.0186(8) 0.0372(8) 0.0275(7) 0.0038(7) 0.0014(7) 0.0006(6)
O3 0.0329(9) 0.0357(9) 0.0352(9) -0.0030(7) -0.0031(8) 0.0029(8)
O4 0.0331(8) 0.0229(7) 0.0345(8) -0.0032(7) 0.0031(7) 0.0018(7)
S1 0.0331(3) 0.0269(3) 0.0302(3) 0.0049(2) 0.0043(3) 0.0068(2)

loop_
_atom_type_symbol
_atom_type_description
_atom_type_scat_dispersion_real
_atom_type_scat_dispersion_imag
_atom_type_scat_source
C C 0.0033 0.0016 'International Tables Vol C Tables 4.2.6.8 and 6.1.1.4'
H H 0.0000 0.0000 'International Tables Vol C Tables 4.2.6.8 and 6.1.1.4'
N N 0.0061 0.0033 'International Tables Vol C Tables 4.2.6.8 and 6.1.1.4'
O O 0.0106 0.0060 'International Tables Vol C Tables 4.2.6.8 and 6.1.1.4'
S S 0.1246 0.1234 'International Tables Vol C Tables 4.2.6.8 and 6.1.1.4'

loop_
_geom_angle_atom_site_label_1
_geom_angle_atom_site_label_2
_geom_angle_atom_site_label_3
_geom_angle
O1 C1 N1 127.1(2)
O1 C1 S1 122.59(18)
N1 C1 S1 110.30(16)
N1 C2 C4 111.01(17)
N1 C2 C3 106.40(16)
C4 C2 C3 110.22(16)
C2 C3 S1 104.84(14)
O2 C4 C5 121.5(2)
O2 C4 C2 120.8(2)
C5 C4 C2 117.69(17)
C4 C5 C6 110.87(17)
N2 C6 C5 111.33(18)
N1 C9 C10 113.10(18)
C15 C10 C11 117.7(2)
C15 C10 C9 122.41(19)
C11 C10 C9 119.88(19)
C12 C11 C10 121.0(2)
C11 C12 C13 120.6(2)
O4 C13 C14 124.8(2)
O4 C13 C12 116.09(18)
C14 C13 C12 119.1(2)
C13 C14 C15 119.7(2)
C10 C15 C14 121.93(19)
C1 N1 C2 116.51(17)
C1 N1 C9 121.16(18)
C2 N1 C9 120.09(17)
O3 N2 C6 105.78(16)
O3 N2 C8 106.75(18)
C6 N2 C8 110.51(19)
N2 O3 C7 106.98(18)
C13 O4 C16 117.30(17)
C1 S1 C3 91.84(10)

loop_
_geom_bond_atom_site_label_1
_geom_bond_atom_site_label_2
_geom_bond_distance
C1 O1 1.213(3)
C1 N1 1.343(3)
C1 S1 1.790(2)
C2 N1 1.450(3)
C2 C4 1.530(3)
C2 C3 1.531(3)
C3 S1 1.815(2)
C4 O2 1.207(3)
C4 C5 1.517(3)
C5 C6 1.520(3)
C6 N2 1.455(3)
C7 O3 1.441(3)
C8 N2 1.466(3)
C9 N1 1.461(3)
C9 C10 1.516(3)
C10 C15 1.381(3)
C10 C11 1.398(3)
C11 C12 1.379(3)
C12 C13 1.388(3)
C13 O4 1.365(3)
C13 C14 1.388(3)
C14 C15 1.389(3)
C16 O4 1.428(3)
N2 O3 1.436(3)
